data_4342410
loop_
_publ_author_name
'Bakewell, Clare'
'White, Andrew J. P.'
'Long, Nicholas J.'
'Williams, Charlotte K.'

_publ_section_title
;
 Scandium and Yttrium Phosphasalen Complexes as Initiators for
 Ring-Opening Polymerization of Cyclic Esters.
;
_journal_issue 5
_journal_name_full 'Inorganic chemistry'
_journal_page_first 2204
_journal_paper_doi 10.1021/ic5027015
_journal_volume 54
_journal_year 2015
_chemical_formula_moiety 'C52 H62 N3 O5 P2 Sc'
_chemical_formula_sum 'C52 H62 N3 O5 P2 Sc'
_chemical_formula_weight 915.94
_chemical_name_systematic
;
 ?
;
_space_group_crystal_system monoclinic
_space_group_IT_number 14
_space_group_name_Hall '-P 2yn'
_space_group_name_H-M_alt 'P 1 21/n 1'
_symmetry_space_group_name_Hall '-P 2yn'
_symmetry_space_group_name_H-M 'P 1 21/n 1'
_atom_sites_solution_hydrogens mixed
_audit_creation_method SHELXL
_cell_angle_alpha 90
_cell_angle_beta 91.109(2)
_cell_angle_gamma 90
_cell_formula_units_Z 8
_cell_length_a 20.1630(5)
_cell_length_b 11.4232(4)
_cell_length_c 42.0819(12)
_cell_measurement_reflns_used 9362
_cell_measurement_temperature 173
_cell_measurement_theta_max 73.4850
_cell_measurement_theta_min 2.4360
_cell_volume 9690.7(5)
_computing_cell_refinement 'CrysAlisPro, Agilent Technologies'
_computing_data_collection 'CrysAlisPro, Agilent Technologies'
_computing_data_reduction 'CrysAlisPro, Agilent Technologies'
_computing_molecular_graphics 'Bruker SHELXTL'
_computing_publication_material 'CIFTAB-2013 (Sheldrick, 2013)'
_computing_structure_refinement 'SHELXL-2013 (Sheldrick, 2013)'
_computing_structure_solution 'SHELXS-2013 (Sheldrick, 2013)'
_diffrn_ambient_temperature 173
_diffrn_detector_area_resol_mean 10.4115
_diffrn_measured_fraction_theta_full 0.985
_diffrn_measured_fraction_theta_max 0.949
_diffrn_measurement_device_type 'Agilent Xcalibur PX Ultra A'
_diffrn_measurement_method 'omega scans'
_diffrn_radiation_type CuK\a
_diffrn_radiation_wavelength 1.54184
_diffrn_reflns_av_R_equivalents 0.0309
_diffrn_reflns_av_unetI/netI 0.0440
_diffrn_reflns_Laue_measured_fraction_full 0.985
_diffrn_reflns_Laue_measured_fraction_max 0.949
_diffrn_reflns_limit_h_max 20
_diffrn_reflns_limit_h_min -24
_diffrn_reflns_limit_k_max 10
_diffrn_reflns_limit_k_min -13
_diffrn_reflns_limit_l_max 51
_diffrn_reflns_limit_l_min -50
_diffrn_reflns_number 33640
_diffrn_reflns_point_group_measured_fraction_full 0.985
_diffrn_reflns_point_group_measured_fraction_max 0.949
_diffrn_reflns_theta_full 67.684
_diffrn_reflns_theta_max 73.831
_diffrn_reflns_theta_min 2.100
_diffrn_source 'Enhance Ultra (Cu) X-ray Source'
_exptl_absorpt_coefficient_mu 2.313
_exptl_absorpt_correction_T_max 0.801
_exptl_absorpt_correction_T_min 0.682
_exptl_absorpt_correction_type analytical
_exptl_absorpt_process_details
;
CrysAlisPro, Agilent Technologies,
Version 1.171.37.33a (release 28-03-2014 CrysAlis171 .NET)
(compiled Mar 28 2014,12:25:20)
Analytical numeric absorption correction using a multifaceted crystal
model based on expressions derived by R.C. Clark & J.S. Reid.
(Clark, R. C. & Reid, J. S. (1995). Acta Cryst. A51, 887-897)
Empirical absorption correction using spherical harmonics,
implemented in SCALE3 ABSPACK scaling algorithm.
;
_exptl_crystal_colour Colourless
_exptl_crystal_density_diffrn 1.256
_exptl_crystal_description 'blocky needles'
_exptl_crystal_F_000 3888
_exptl_crystal_size_max 0.25
_exptl_crystal_size_mid 0.16
_exptl_crystal_size_min 0.15
_refine_diff_density_max 0.679
_refine_diff_density_min -0.411
_refine_diff_density_rms 0.067
_refine_ls_extinction_method none
_refine_ls_goodness_of_fit_ref 1.147
_refine_ls_hydrogen_treatment mixed
_refine_ls_matrix_type full
_refine_ls_number_parameters 1165
_refine_ls_number_reflns 18621
_refine_ls_number_restraints 58
_refine_ls_restrained_S_all 1.147
_refine_ls_R_factor_all 0.0812
_refine_ls_R_factor_gt 0.0693
_refine_ls_shift/su_max 0.001
_refine_ls_shift/su_mean 0.000
_refine_ls_structure_factor_coef Fsqd
_refine_ls_weighting_details 'w=1/[\s^2^(Fo^2^)+(0.0505P)^2^+18.7515P] where P=(Fo^2^+2Fc^2^)/3'
_refine_ls_weighting_scheme calc
_refine_ls_wR_factor_gt 0.1715
_refine_ls_wR_factor_ref 0.1786
_reflns_Friedel_coverage 0.000
_reflns_number_gt 15562
_reflns_number_total 18621
_reflns_threshold_expression 'I > 2\s(I)'
_cod_data_source_file ic5027015_si_001.cif
_cod_data_source_block 2
_cod_depositor_comments 'Adding full bibliography for 4342409--4342411.cif.'
_cod_database_code 4342410
_shelx_space_group_comment
;
The symmetry employed for this shelxl refinement is uniquely defined
by the following loop, which should always be used as a source of
symmetry information in preference to the above space-group names.
They are only intended as comments.
;
_shelxl_version_number 2013-4

loop_
_space_group_symop_operation_xyz
'x, y, z'
'-x+1/2, y+1/2, -z+1/2'
'-x, -y, -z'
'x-1/2, -y-1/2, z-1/2'

loop_
_atom_site_label
_atom_site_type_symbol
_atom_site_fract_x
_atom_site_fract_y
_atom_site_fract_z
_atom_site_U_iso_or_equiv
_atom_site_adp_type
_atom_site_occupancy
_atom_site_site_symmetry_order
_atom_site_calc_flag
_atom_site_refinement_flags_posn
_atom_site_refinement_flags_adp
_atom_site_refinement_flags_occupancy
_atom_site_disorder_assembly
_atom_site_disorder_group
Sc1A Sc 0.81666(3) 0.66946(6) 0.60538(2) 0.02911(15) Uani 1 1 d D . . . .
O1A O 0.75511(12) 0.6281(2) 0.56762(6) 0.0334(5) Uani 1 1 d . . . . .
C1A C 0.69952(16) 0.6492(3) 0.55180(7) 0.0296(7) Uani 1 1 d . . . . .
C2A C 0.66894(17) 0.5606(3) 0.53217(8) 0.0318(7) Uani 1 1 d . . . . .
C3A C 0.61199(18) 0.5906(3) 0.51500(8) 0.0345(8) Uani 1 1 d . . . . .
H3AA H 0.5918 0.5330 0.5017 0.041 Uiso 1 1 calc R U . . .
C4A C 0.58308(17) 0.7011(4) 0.51640(9) 0.0363(8) Uani 1 1 d . . . . .
C5A C 0.61017(18) 0.7848(3) 0.53564(8) 0.0343(8) Uani 1 1 d . . . . .
H5AA H 0.5900 0.8597 0.5371 0.041 Uiso 1 1 calc R U . . .
C6A C 0.66852(16) 0.7596(3) 0.55348(8) 0.0309(7) Uani 1 1 d . . . . .
P7A P 0.70332(4) 0.86921(8) 0.57910(2) 0.02911(19) Uani 1 1 d . . . . .
N8A N 0.74150(14) 0.8162(3) 0.60905(7) 0.0325(6) Uani 1 1 d . . . . .
C9A C 0.7320(2) 0.8549(4) 0.64189(9) 0.0401(9) Uani 1 1 d . . . . .
H9AA H 0.6950 0.9118 0.6427 0.048 Uiso 1 1 calc R U . . .
H9AB H 0.7727 0.8935 0.6502 0.048 Uiso 1 1 calc R U . . .
C10A C 0.7163(2) 0.7481(4) 0.66181(9) 0.0447(10) Uani 1 1 d . . . . .
H10A H 0.7179 0.7694 0.6846 0.054 Uiso 1 1 calc R U . . .
H10B H 0.6709 0.7204 0.6565 0.054 Uiso 1 1 calc R U . . .
N11A N 0.76432(15) 0.6534(3) 0.65586(8) 0.0384(7) Uani 1 1 d D . . . .
H11A H 0.7412(17) 0.5860(18) 0.6554(12) 0.058(15) Uiso 1 1 d D . . . .
C12A C 0.8188(2) 0.6439(4) 0.67978(9) 0.0458(10) Uani 1 1 d . . . . .
H12A H 0.8429 0.5693 0.6768 0.055 Uiso 1 1 calc R U . . .
H12B H 0.8004 0.6443 0.7014 0.055 Uiso 1 1 calc R U . . .
C13A C 0.86620(19) 0.7464(4) 0.67607(8) 0.0410(9) Uani 1 1 d . . . . .
H13A H 0.8453 0.8190 0.6839 0.049 Uiso 1 1 calc R U . . .
H13B H 0.9072 0.7323 0.6888 0.049 Uiso 1 1 calc R U . . .
N14A N 0.88269(14) 0.7597(3) 0.64219(6) 0.0338(7) Uani 1 1 d . . . . .
P15A P 0.95106(4) 0.82690(9) 0.63708(2) 0.0314(2) Uani 1 1 d . . . . .
C16A C 0.97008(16) 0.8539(3) 0.59634(8) 0.0309(7) Uani 1 1 d . . . . .
C17A C 1.02455(17) 0.9269(4) 0.59116(8) 0.0366(8) Uani 1 1 d . . . . .
H17A H 1.0452 0.9673 0.6084 0.044 Uiso 1 1 calc R U . . .
C18A C 1.04798(17) 0.9397(4) 0.56094(9) 0.0368(8) Uani 1 1 d . . . . .
C19A C 1.01674(17) 0.8795(4) 0.53575(8) 0.0357(8) Uani 1 1 d . . . . .
H19A H 1.0327 0.8910 0.5149 0.043 Uiso 1 1 calc R U . . .
C20A C 0.96444(16) 0.8050(3) 0.53976(8) 0.0308(7) Uani 1 1 d . . . . .
C21A C 0.93783(15) 0.7922(3) 0.57123(8) 0.0287(7) Uani 1 1 d . . . . .
O21A O 0.88660(11) 0.7262(2) 0.57601(5) 0.0335(5) Uani 1 1 d . . . . .
C22A C 0.69822(19) 0.4370(4) 0.53055(9) 0.0374(8) Uani 1 1 d . . . . .
C23A C 0.7060(2) 0.3854(4) 0.56406(9) 0.0447(9) Uani 1 1 d . . . . .
H23A H 0.6626 0.3817 0.5740 0.067 Uiso 1 1 calc R U . . .
H23B H 0.7358 0.4352 0.5769 0.067 Uiso 1 1 calc R U . . .
H23C H 0.7248 0.3065 0.5627 0.067 Uiso 1 1 calc R U . . .
C24A C 0.7661(2) 0.4435(4) 0.51446(10) 0.0452(9) Uani 1 1 d . . . . .
H24A H 0.7853 0.3649 0.5132 0.068 Uiso 1 1 calc R U . . .
H24B H 0.7958 0.4944 0.5269 0.068 Uiso 1 1 calc R U . . .
H24C H 0.7603 0.4755 0.4930 0.068 Uiso 1 1 calc R U . . .
C25A C 0.6540(2) 0.3525(4) 0.51160(10) 0.0514(11) Uani 1 1 d . . . . .
H25A H 0.6105 0.3474 0.5215 0.077 Uiso 1 1 calc R U . . .
H25B H 0.6746 0.2748 0.5114 0.077 Uiso 1 1 calc R U . . .
H25C H 0.6485 0.3811 0.4898 0.077 Uiso 1 1 calc R U . . .
O26A O 0.52669(14) 0.7171(3) 0.49734(7) 0.0484(7) Uani 1 1 d . . . . .
C27A C 0.5001(2) 0.8315(4) 0.49663(13) 0.0619(13) Uani 1 1 d . . . . .
H27A H 0.4847 0.8525 0.5178 0.093 Uiso 1 1 calc R U . . .
H27B H 0.4627 0.8346 0.4814 0.093 Uiso 1 1 calc R U . . .
H27C H 0.5343 0.8869 0.4901 0.093 Uiso 1 1 calc R U . . .
C28A C 0.63374(17) 0.9618(3) 0.58933(8) 0.0324(7) Uani 1 1 d . . . . .
C29A C 0.58045(19) 0.9090(4) 0.60481(10) 0.0407(9) Uani 1 1 d . . . . .
H29A H 0.5830 0.8289 0.6108 0.049 Uiso 1 1 calc R U . . .
C30A C 0.5241(2) 0.9738(4) 0.61131(10) 0.0496(11) Uani 1 1 d . . . . .
H30A H 0.4877 0.9377 0.6214 0.060 Uiso 1 1 calc R U . . .
C31A C 0.5211(2) 1.0898(4) 0.60317(11) 0.0526(11) Uani 1 1 d . . . . .
H31A H 0.4826 1.1342 0.6078 0.063 Uiso 1 1 calc R U . . .
C32A C 0.5734(2) 1.1421(4) 0.58843(11) 0.0517(11) Uani 1 1 d . . . . .
H32A H 0.5710 1.2226 0.5829 0.062 Uiso 1 1 calc R U . . .
C33A C 0.62989(19) 1.0785(4) 0.58156(9) 0.0394(8) Uani 1 1 d . . . . .
H33A H 0.6660 1.1156 0.5715 0.047 Uiso 1 1 calc R U . . .
C34A C 0.75606(17) 0.9625(3) 0.55527(8) 0.0326(7) Uani 1 1 d . . . . .
C35A C 0.81655(19) 0.9973(4) 0.56794(10) 0.0434(9) Uani 1 1 d . . . . .
H35A H 0.8307 0.9702 0.5883 0.052 Uiso 1 1 calc R U . . .
C36A C 0.8566(2) 1.0724(4) 0.55073(12) 0.0541(11) Uani 1 1 d . . . . .
H36A H 0.8982 1.0966 0.5594 0.065 Uiso 1 1 calc R U . . .
C37A C 0.8364(2) 1.1118(4) 0.52120(12) 0.0513(11) Uani 1 1 d . . . . .
H37A H 0.8637 1.1639 0.5097 0.062 Uiso 1 1 calc R U . . .
C38A C 0.7767(2) 1.0755(4) 0.50846(10) 0.0462(10) Uani 1 1 d . . . . .
H38A H 0.7632 1.1015 0.4879 0.055 Uiso 1 1 calc R U . . .
C39A C 0.73580(19) 1.0013(4) 0.52535(9) 0.0388(8) Uani 1 1 d . . . . .
H39A H 0.6943 0.9772 0.5165 0.047 Uiso 1 1 calc R U . . .
C40A C 0.95338(18) 0.9674(4) 0.65744(8) 0.0367(8) Uani 1 1 d . . . . .
C41A C 0.9282(2) 1.0668(4) 0.64240(9) 0.0459(10) Uani 1 1 d . . . . .
H41A H 0.9154 1.0630 0.6206 0.055 Uiso 1 1 calc R U . . .
C42A C 0.9217(3) 1.1709(4) 0.65875(11) 0.0555(11) Uani 1 1 d . . . . .
H42A H 0.9047 1.2384 0.6482 0.067 Uiso 1 1 calc R U . . .
C43A C 0.9400(3) 1.1761(5) 0.69054(11) 0.0594(12) Uani 1 1 d . . . . .
H43A H 0.9353 1.2474 0.7019 0.071 Uiso 1 1 calc R U . . .
C44A C 0.9649(2) 1.0789(5) 0.70580(10) 0.0545(12) Uani 1 1 d . . . . .
H44A H 0.9773 1.0834 0.7277 0.065 Uiso 1 1 calc R U . . .
C45A C 0.9720(2) 0.9748(4) 0.68959(9) 0.0431(9) Uani 1 1 d . . . . .
H45A H 0.9896 0.9080 0.7003 0.052 Uiso 1 1 calc R U . . .
C46A C 1.02051(19) 0.7447(4) 0.65341(9) 0.0426(9) Uani 1 1 d . . . . .
C47A C 1.0135(3) 0.6256(5) 0.65604(12) 0.0626(13) Uani 1 1 d . . . . .
H47A H 0.9720 0.5900 0.6511 0.075 Uiso 1 1 calc R U . . .
C48A C 1.0672(4) 0.5568(6) 0.66596(15) 0.088(2) Uani 1 1 d . . . . .
H48A H 1.0624 0.4744 0.6680 0.106 Uiso 1 1 calc R U . . .
C49A C 1.1266(3) 0.6095(7) 0.67273(15) 0.087(2) Uani 1 1 d . . . . .
H49A H 1.1636 0.5625 0.6788 0.105 Uiso 1 1 calc R U . . .
C50A C 1.1342(3) 0.7272(7) 0.67097(14) 0.0783(18) Uani 1 1 d . . . . .
H50A H 1.1755 0.7622 0.6766 0.094 Uiso 1 1 calc R U . . .
C51A C 1.0817(2) 0.7957(6) 0.66103(11) 0.0587(13) Uani 1 1 d . . . . .
H51A H 1.0871 0.8780 0.6593 0.070 Uiso 1 1 calc R U . . .
O52A O 1.10209(14) 1.0054(3) 0.55283(6) 0.0483(7) Uani 1 1 d . . . . .
C53A C 1.1338(2) 1.0712(5) 0.57732(11) 0.0596(13) Uani 1 1 d . . . . .
H53A H 1.1022 1.1269 0.5862 0.089 Uiso 1 1 calc R U . . .
H53B H 1.1714 1.1141 0.5686 0.089 Uiso 1 1 calc R U . . .
H53C H 1.1498 1.0182 0.5941 0.089 Uiso 1 1 calc R U . . .
C54A C 0.93498(17) 0.7328(4) 0.51211(8) 0.0344(8) Uani 1 1 d . . . . .
C55A C 0.9399(2) 0.6019(4) 0.52009(10) 0.0450(9) Uani 1 1 d . . . . .
H55A H 0.9152 0.5858 0.5394 0.067 Uiso 1 1 calc R U . . .
H55B H 0.9865 0.5804 0.5235 0.067 Uiso 1 1 calc R U . . .
H55C H 0.9210 0.5560 0.5024 0.067 Uiso 1 1 calc R U . . .
C56A C 0.9738(2) 0.7516(4) 0.48141(9) 0.0449(10) Uani 1 1 d . . . . .
H56A H 0.9536 0.7049 0.4642 0.067 Uiso 1 1 calc R U . . .
H56B H 1.0199 0.7273 0.4849 0.067 Uiso 1 1 calc R U . . .
H56C H 0.9724 0.8347 0.4756 0.067 Uiso 1 1 calc R U . . .
C57A C 0.86258(18) 0.7660(4) 0.50549(9) 0.0391(8) Uani 1 1 d . . . . .
H57A H 0.8369 0.7544 0.5248 0.059 Uiso 1 1 calc R U . . .
H57B H 0.8444 0.7166 0.4884 0.059 Uiso 1 1 calc R U . . .
H57C H 0.8601 0.8484 0.4991 0.059 Uiso 1 1 calc R U . . .
O60A O 0.84307(13) 0.5053(3) 0.61464(6) 0.0426(6) Uani 1 1 d D . . . .
C61A C 0.8692(3) 0.4160(5) 0.59548(13) 0.0481(15) Uani 0.771(8) 1 d D U P A 1
H61A H 0.8549 0.4290 0.5731 0.058 Uiso 0.771(8) 1 calc R U P A 1
H61B H 0.8513 0.3395 0.6023 0.058 Uiso 0.771(8) 1 calc R U P A 1
C62A C 0.9445(3) 0.4127(6) 0.59757(16) 0.0583(17) Uani 0.771(8) 1 d D U P A 1
H62A H 0.9610 0.3496 0.5840 0.087 Uiso 0.771(8) 1 calc R U P A 1
H62B H 0.9588 0.3986 0.6196 0.087 Uiso 0.771(8) 1 calc R U P A 1
H62C H 0.9624 0.4877 0.5904 0.087 Uiso 0.771(8) 1 calc R U P A 1
C61' C 0.8993(7) 0.4335(12) 0.6142(4) 0.040(4) Uiso 0.229(8) 1 d D U P A 2
H61G H 0.9046 0.3933 0.6349 0.048 Uiso 0.229(8) 1 calc R U P A 2
H61H H 0.9392 0.4823 0.6109 0.048 Uiso 0.229(8) 1 calc R U P A 2
C62' C 0.8935(13) 0.3423(19) 0.5876(6) 0.078(6) Uiso 0.229(8) 1 d D U P A 2
H62J H 0.9335 0.2935 0.5877 0.116 Uiso 0.229(8) 1 calc R U P A 2
H62K H 0.8887 0.3820 0.5671 0.116 Uiso 0.229(8) 1 calc R U P A 2
H62L H 0.8546 0.2928 0.5911 0.116 Uiso 0.229(8) 1 calc R U P A 2
Sc1B Sc 0.57565(3) 0.38367(7) 0.35369(2) 0.03244(16) Uani 1 1 d D . . . .
O1B O 0.51794(12) 0.3351(2) 0.31515(6) 0.0355(5) Uani 1 1 d . . . . .
C1B C 0.46195(16) 0.3490(3) 0.29888(8) 0.0315(7) Uani 1 1 d . . . . .
C2B C 0.43515(19) 0.2559(3) 0.27945(8) 0.0358(8) Uani 1 1 d . . . . .
C3B C 0.37629(18) 0.2766(4) 0.26305(9) 0.0390(9) Uani 1 1 d . . . . .
H3BA H 0.3576 0.2151 0.2506 0.047 Uiso 1 1 calc R U . . .
C4B C 0.34301(18) 0.3835(4) 0.26397(9) 0.0402(9) Uani 1 1 d . . . . .
C5B C 0.36752(17) 0.4729(4) 0.28214(8) 0.0361(8) Uani 1 1 d . . . . .
H5BA H 0.3451 0.5459 0.2828 0.043 Uiso 1 1 calc R U . . .
C6B C 0.42689(16) 0.4553(3) 0.30000(8) 0.0307(7) Uani 1 1 d . . . . .
P7B P 0.45935(4) 0.57184(8) 0.32430(2) 0.03024(19) Uani 1 1 d . . . . .
N8B N 0.49819(14) 0.5271(3) 0.35515(7) 0.0329(6) Uani 1 1 d . . . . .
C9B C 0.4815(2) 0.5601(4) 0.38761(9) 0.0427(9) Uani 1 1 d . . . . .
H9BA H 0.4427 0.6132 0.3873 0.051 Uiso 1 1 calc R U . . .
H9BB H 0.5193 0.6017 0.3978 0.051 Uiso 1 1 calc R U . . .
C10B C 0.4656(2) 0.4503(4) 0.40629(10) 0.0494(11) Uani 1 1 d . . . . .
H10C H 0.4628 0.4697 0.4291 0.059 Uiso 1 1 calc R U . . .
H10D H 0.4220 0.4191 0.3991 0.059 Uiso 1 1 calc R U . . .
N11B N 0.51707(16) 0.3607(3) 0.40180(8) 0.0418(8) Uani 1 1 d D . . . .
H11B H 0.4981(19) 0.2896(16) 0.4001(11) 0.058(15) Uiso 1 1 d D . . . .
C12B C 0.5683(2) 0.3571(5) 0.42754(9) 0.0507(11) Uani 1 1 d . . . . .
H12C H 0.5954 0.2854 0.4254 0.061 Uiso 1 1 calc R U . . .
H12D H 0.5466 0.3547 0.4484 0.061 Uiso 1 1 calc R U . . .
C13B C 0.6126(2) 0.4644(5) 0.42579(9) 0.0500(11) Uani 1 1 d . . . . .
H13C H 0.5883 0.5344 0.4331 0.060 Uiso 1 1 calc R U . . .
H13D H 0.6523 0.4538 0.4397 0.060 Uiso 1 1 calc R U . . .
N14B N 0.63302(15) 0.4808(3) 0.39241(7) 0.0385(7) Uani 1 1 d . . . . .
P15B P 0.69960(4) 0.55536(9) 0.38948(2) 0.0339(2) Uani 1 1 d . . . . .
C16B C 0.72118(17) 0.5877(3) 0.34949(8) 0.0329(8) Uani 1 1 d . . . . .
C17B C 0.77228(19) 0.6701(4) 0.34615(9) 0.0385(8) Uani 1 1 d . . . . .
H17B H 0.7877 0.7143 0.3639 0.046 Uiso 1 1 calc R U . . .
C18B C 0.79974(19) 0.6860(4) 0.31673(9) 0.0386(8) Uani 1 1 d . . . . .
C19B C 0.77585(19) 0.6197(4) 0.29082(8) 0.0370(8) Uani 1 1 d . . . . .
H19B H 0.7960 0.6303 0.2708 0.044 Uiso 1 1 calc R U . . .
C20B C 0.72493(16) 0.5405(3) 0.29295(8) 0.0300(7) Uani 1 1 d . . . . .
C21B C 0.69559(16) 0.5228(3) 0.32354(8) 0.0303(7) Uani 1 1 d . . . . .
O21B O 0.64739(12) 0.4480(2) 0.32674(6) 0.0374(6) Uani 1 1 d . . . . .
C22B C 0.4718(2) 0.1387(4) 0.27665(10) 0.0419(9) Uani 1 1 d . . . . .
C23B C 0.4783(2) 0.0830(4) 0.30965(11) 0.0546(11) Uani 1 1 d . . . . .
H23D H 0.4341 0.0701 0.3182 0.082 Uiso 1 1 calc R U . . .
H23E H 0.5036 0.1352 0.3238 0.082 Uiso 1 1 calc R U . . .
H23F H 0.5015 0.0078 0.3080 0.082 Uiso 1 1 calc R U . . .
C24B C 0.5405(2) 0.1589(4) 0.26263(11) 0.0490(10) Uani 1 1 d . . . . .
H24D H 0.5637 0.0838 0.2609 0.074 Uiso 1 1 calc R U . . .
H24E H 0.5662 0.2115 0.2765 0.074 Uiso 1 1 calc R U . . .
H24F H 0.5355 0.1942 0.2415 0.074 Uiso 1 1 calc R U . . .
C25B C 0.4345(2) 0.0514(4) 0.25514(12) 0.0564(11) Uani 1 1 d . . . . .
H25D H 0.3903 0.0369 0.2636 0.085 Uiso 1 1 calc R U . . .
H25E H 0.4592 -0.0224 0.2544 0.085 Uiso 1 1 calc R U . . .
H25F H 0.4301 0.0838 0.2336 0.085 Uiso 1 1 calc R U . . .
O26B O 0.28552(14) 0.3900(3) 0.24551(7) 0.0570(8) Uani 1 1 d . . . . .
C27B C 0.2605(3) 0.5031(6) 0.24026(15) 0.0836(19) Uani 1 1 d . . . . .
H27D H 0.2460 0.5364 0.2604 0.125 Uiso 1 1 calc R U . . .
H27E H 0.2227 0.4993 0.2253 0.125 Uiso 1 1 calc R U . . .
H27F H 0.2953 0.5526 0.2314 0.125 Uiso 1 1 calc R U . . .
C28B C 0.38833(17) 0.6631(3) 0.33300(8) 0.0342(8) Uani 1 1 d . . . . .
C29B C 0.33536(18) 0.6122(4) 0.34876(9) 0.0402(9) Uani 1 1 d . . . . .
H29B H 0.3382 0.5328 0.3553 0.048 Uiso 1 1 calc R U . . .
C30B C 0.2787(2) 0.6759(4) 0.35496(10) 0.0502(11) Uani 1 1 d . . . . .
H30B H 0.2423 0.6397 0.3651 0.060 Uiso 1 1 calc R U . . .
C31B C 0.2753(2) 0.7924(5) 0.34630(11) 0.0549(12) Uani 1 1 d . . . . .
H31B H 0.2367 0.8369 0.3506 0.066 Uiso 1 1 calc R U . . .
C32B C 0.3282(2) 0.8437(4) 0.33144(11) 0.0542(11) Uani 1 1 d . . . . .
H32B H 0.3258 0.9239 0.3256 0.065 Uiso 1 1 calc R U . . .
C33B C 0.3849(2) 0.7797(4) 0.32483(10) 0.0431(9) Uani 1 1 d . . . . .
H33B H 0.4212 0.8163 0.3147 0.052 Uiso 1 1 calc R U . . .
C34B C 0.51134(17) 0.6623(3) 0.29960(8) 0.0341(8) Uani 1 1 d . . . . .
C35B C 0.56881(18) 0.7098(4) 0.31284(9) 0.0380(8) Uani 1 1 d . . . . .
H35B H 0.5814 0.6920 0.3342 0.046 Uiso 1 1 calc R U . . .
C36B C 0.6078(2) 0.7833(4) 0.29493(10) 0.0455(9) Uani 1 1 d . . . . .
H36B H 0.6474 0.8151 0.3040 0.055 Uiso 1 1 calc R U . . .
C37B C 0.5897(2) 0.8106(4) 0.26399(10) 0.0457(10) Uani 1 1 d . . . . .
H37B H 0.6166 0.8614 0.2519 0.055 Uiso 1 1 calc R U . . .
C38B C 0.5321(2) 0.7641(4) 0.25064(9) 0.0423(9) Uani 1 1 d . . . . .
H38B H 0.5195 0.7832 0.2294 0.051 Uiso 1 1 calc R U . . .
C39B C 0.49320(18) 0.6896(4) 0.26828(9) 0.0373(8) Uani 1 1 d . . . . .
H39B H 0.4540 0.6570 0.2591 0.045 Uiso 1 1 calc R U . . .
C40B C 0.69523(18) 0.6935(4) 0.41108(9) 0.0398(9) Uani 1 1 d . . . . .
C41B C 0.6697(2) 0.7946(4) 0.39626(10) 0.0483(10) Uani 1 1 d . . . . .
H41B H 0.6594 0.7932 0.3741 0.058 Uiso 1 1 calc R U . . .
C42B C 0.6592(2) 0.8964(5) 0.41349(11) 0.0557(11) Uani 1 1 d . . . . .
H42B H 0.6422 0.9644 0.4032 0.067 Uiso 1 1 calc R U . . .
C43B C 0.6739(2) 0.8980(5) 0.44589(11) 0.0560(12) Uani 1 1 d . . . . .
H43B H 0.6667 0.9672 0.4579 0.067 Uiso 1 1 calc R U . . .
C44B C 0.6992(2) 0.7980(5) 0.46088(10) 0.0551(12) Uani 1 1 d . . . . .
H44B H 0.7089 0.7993 0.4831 0.066 Uiso 1 1 calc R U . . .
C45B C 0.71022(19) 0.6973(4) 0.44362(9) 0.0437(9) Uani 1 1 d . . . . .
H45B H 0.7281 0.6301 0.4539 0.052 Uiso 1 1 calc R U . . .
C46B C 0.77089(19) 0.4793(4) 0.40697(8) 0.0401(9) Uani 1 1 d . . . . .
C47B C 0.7669(2) 0.3594(5) 0.40980(12) 0.0576(12) Uani 1 1 d . . . . .
H47B H 0.7267 0.3202 0.4043 0.069 Uiso 1 1 calc R U . . .
C48B C 0.8217(3) 0.2955(6) 0.42063(15) 0.0768(17) Uani 1 1 d . . . . .
H48B H 0.8189 0.2128 0.4227 0.092 Uiso 1 1 calc R U . . .
C49B C 0.8797(3) 0.3527(6) 0.42830(14) 0.0732(16) Uani 1 1 d . . . . .
H49B H 0.9174 0.3091 0.4353 0.088 Uiso 1 1 calc R U . . .
C50B C 0.8837(2) 0.4720(6) 0.42600(13) 0.0654(14) Uani 1 1 d . . . . .
H50B H 0.9238 0.5109 0.4317 0.078 Uiso 1 1 calc R U . . .
C51B C 0.8297(2) 0.5356(5) 0.41541(10) 0.0505(11) Uani 1 1 d . . . . .
H51B H 0.8327 0.6184 0.4139 0.061 Uiso 1 1 calc R U . . .
O52B O 0.85117(16) 0.7609(3) 0.31020(7) 0.0559(8) Uani 1 1 d . . . . .
C53B C 0.8773(3) 0.8260(6) 0.33605(12) 0.0727(17) Uani 1 1 d . . . . .
H53D H 0.8421 0.8739 0.3452 0.109 Uiso 1 1 calc R U . . .
H53E H 0.9129 0.8770 0.3287 0.109 Uiso 1 1 calc R U . . .
H53F H 0.8950 0.7724 0.3523 0.109 Uiso 1 1 calc R U . . .
C54B C 0.70224(18) 0.4675(3) 0.26427(8) 0.0342(8) Uani 1 1 d . . . . .
C55B C 0.7163(2) 0.3377(4) 0.27129(10) 0.0458(9) Uani 1 1 d . . . . .
H55D H 0.6930 0.3141 0.2905 0.069 Uiso 1 1 calc R U . . .
H55E H 0.7641 0.3262 0.2746 0.069 Uiso 1 1 calc R U . . .
H55F H 0.7008 0.2899 0.2533 0.069 Uiso 1 1 calc R U . . .
C56B C 0.7394(2) 0.5004(4) 0.23398(9) 0.0459(10) Uani 1 1 d . . . . .
H56D H 0.7312 0.5829 0.2289 0.069 Uiso 1 1 calc R U . . .
H56E H 0.7236 0.4513 0.2163 0.069 Uiso 1 1 calc R U . . .
H56F H 0.7871 0.4878 0.2374 0.069 Uiso 1 1 calc R U . . .
C57B C 0.6283(2) 0.4828(4) 0.25685(9) 0.0452(10) Uani 1 1 d . . . . .
H57D H 0.6028 0.4626 0.2757 0.068 Uiso 1 1 calc R U . . .
H57E H 0.6153 0.4314 0.2392 0.068 Uiso 1 1 calc R U . . .
H57F H 0.6195 0.5644 0.2509 0.068 Uiso 1 1 calc R U . . .
O60B O 0.60514(14) 0.2225(3) 0.36393(7) 0.0486(7) Uani 1 1 d D . . . .
C61B C 0.6358(4) 0.1327(7) 0.34553(19) 0.053(2) Uani 0.545(10) 1 d D U P B 1
H61C H 0.6285 0.1495 0.3226 0.063 Uiso 0.545(10) 1 calc R U P B 1
H61D H 0.6148 0.0566 0.3502 0.063 Uiso 0.545(10) 1 calc R U P B 1
C62B C 0.7096(4) 0.1244(10) 0.3525(3) 0.069(3) Uani 0.545(10) 1 d D U P B 1
H62D H 0.7288 0.0624 0.3395 0.103 Uiso 0.545(10) 1 calc R U P B 1
H62E H 0.7170 0.1060 0.3751 0.103 Uiso 0.545(10) 1 calc R U P B 1
H62F H 0.7308 0.1993 0.3476 0.103 Uiso 0.545(10) 1 calc R U P B 1
C61" C 0.6647(5) 0.1542(10) 0.3642(3) 0.063(3) Uiso 0.455(10) 1 d D U P B 2
H61E H 0.6714 0.1173 0.3853 0.075 Uiso 0.455(10) 1 calc R U P B 2
H61F H 0.7033 0.2053 0.3601 0.075 Uiso 0.455(10) 1 calc R U P B 2
C62" C 0.6595(7) 0.0598(12) 0.3387(3) 0.084(4) Uiso 0.455(10) 1 d D U P B 2
H62G H 0.6988 0.0095 0.3398 0.126 Uiso 0.455(10) 1 calc R U P B 2
H62H H 0.6566 0.0968 0.3177 0.126 Uiso 0.455(10) 1 calc R U P B 2
H62I H 0.6197 0.0125 0.3420 0.126 Uiso 0.455(10) 1 calc R U P B 2

loop_
_atom_site_aniso_label
_atom_site_aniso_U_11
_atom_site_aniso_U_22
_atom_site_aniso_U_33
_atom_site_aniso_U_23
_atom_site_aniso_U_13
_atom_site_aniso_U_12
Sc1A 0.0228(3) 0.0363(4) 0.0282(3) 0.0015(3) 0.0003(2) -0.0009(3)
O1A 0.0281(12) 0.0367(13) 0.0351(12) -0.0037(10) -0.0037(9) 0.0008(11)
C1A 0.0270(16) 0.0372(19) 0.0247(15) 0.0011(13) 0.0019(12) -0.0044(15)
C2A 0.0333(18) 0.0333(19) 0.0288(16) 0.0022(14) 0.0023(13) -0.0053(15)
C3A 0.0344(18) 0.039(2) 0.0295(17) -0.0012(15) -0.0040(13) -0.0082(16)
C4A 0.0260(17) 0.046(2) 0.0366(18) 0.0041(16) -0.0063(14) -0.0033(16)
C5A 0.0329(18) 0.0348(19) 0.0351(18) 0.0044(15) -0.0012(14) 0.0015(15)
C6A 0.0241(16) 0.038(2) 0.0303(17) 0.0006(14) 0.0004(12) -0.0037(14)
P7A 0.0223(4) 0.0327(5) 0.0324(4) -0.0006(3) 0.0010(3) -0.0010(3)
N8A 0.0272(14) 0.0389(17) 0.0314(15) -0.0040(12) -0.0010(11) 0.0041(13)
C9A 0.040(2) 0.047(2) 0.0334(18) -0.0057(16) 0.0012(15) 0.0052(18)
C10A 0.038(2) 0.061(3) 0.0352(19) 0.0005(18) 0.0106(15) 0.0004(19)
N11A 0.0307(15) 0.0450(19) 0.0397(17) 0.0045(14) 0.0029(12) -0.0067(14)
C12A 0.041(2) 0.065(3) 0.0321(19) 0.0145(18) 0.0016(15) -0.005(2)
C13A 0.038(2) 0.060(3) 0.0250(17) 0.0049(16) -0.0016(14) -0.0099(19)
N14A 0.0306(15) 0.0491(19) 0.0217(13) 0.0014(12) -0.0001(11) -0.0041(14)
P15A 0.0232(4) 0.0468(5) 0.0241(4) 0.0013(4) -0.0012(3) -0.0007(4)
C16A 0.0251(16) 0.042(2) 0.0260(16) 0.0021(14) 0.0003(12) -0.0005(15)
C17A 0.0290(17) 0.049(2) 0.0311(17) 0.0000(16) -0.0023(13) -0.0033(17)
C18A 0.0279(17) 0.048(2) 0.0346(18) 0.0027(16) 0.0014(14) -0.0057(16)
C19A 0.0321(18) 0.048(2) 0.0267(16) 0.0038(15) 0.0040(13) -0.0019(17)
C20A 0.0232(16) 0.044(2) 0.0253(16) -0.0003(14) 0.0001(12) 0.0039(15)
C21A 0.0187(15) 0.0396(19) 0.0278(16) 0.0014(14) 0.0003(12) -0.0008(14)
O21A 0.0258(12) 0.0480(15) 0.0266(11) -0.0019(10) 0.0028(9) -0.0050(11)
C22A 0.040(2) 0.038(2) 0.0339(18) -0.0006(15) -0.0030(15) -0.0037(17)
C23A 0.051(2) 0.043(2) 0.040(2) 0.0066(17) -0.0026(17) -0.0045(19)
C24A 0.052(2) 0.041(2) 0.043(2) -0.0029(17) 0.0069(17) 0.0034(19)
C25A 0.070(3) 0.034(2) 0.050(2) -0.0033(18) -0.015(2) -0.005(2)
O26A 0.0383(15) 0.0526(18) 0.0534(17) 0.0014(14) -0.0205(12) 0.0000(13)
C27A 0.050(3) 0.056(3) 0.079(3) 0.013(2) -0.030(2) 0.002(2)
C28A 0.0254(16) 0.038(2) 0.0341(17) -0.0018(14) -0.0007(13) -0.0006(15)
C29A 0.0319(19) 0.039(2) 0.051(2) 0.0049(17) 0.0063(16) -0.0025(17)
C30A 0.0281(19) 0.069(3) 0.053(2) 0.005(2) 0.0103(17) 0.006(2)
C31A 0.040(2) 0.058(3) 0.060(3) -0.003(2) 0.0112(19) 0.019(2)
C32A 0.051(3) 0.041(2) 0.063(3) 0.000(2) 0.012(2) 0.011(2)
C33A 0.0331(19) 0.038(2) 0.048(2) -0.0013(17) 0.0097(15) 0.0004(16)
C34A 0.0260(17) 0.0341(19) 0.0378(18) -0.0019(15) 0.0044(13) -0.0005(15)
C35A 0.0286(19) 0.049(2) 0.053(2) 0.0034(19) -0.0007(16) -0.0029(18)
C36A 0.034(2) 0.058(3) 0.071(3) 0.009(2) 0.0049(19) -0.012(2)
C37A 0.037(2) 0.046(2) 0.071(3) 0.012(2) 0.023(2) -0.0002(19)
C38A 0.046(2) 0.050(2) 0.043(2) 0.0083(19) 0.0106(17) 0.005(2)
C39A 0.0313(18) 0.048(2) 0.0375(19) -0.0025(17) 0.0045(14) -0.0004(17)
C40A 0.0309(18) 0.050(2) 0.0291(17) -0.0016(16) 0.0023(13) -0.0066(17)
C41A 0.048(2) 0.055(3) 0.0344(19) -0.0027(18) -0.0064(16) 0.002(2)
C42A 0.067(3) 0.047(3) 0.053(3) 0.000(2) -0.002(2) 0.004(2)
C43A 0.074(3) 0.056(3) 0.048(3) -0.012(2) 0.006(2) -0.006(3)
C44A 0.067(3) 0.065(3) 0.032(2) -0.008(2) 0.0033(19) -0.015(2)
C45A 0.047(2) 0.052(2) 0.0308(18) 0.0006(17) -0.0018(15) -0.0078(19)
C46A 0.035(2) 0.065(3) 0.0281(18) 0.0026(17) -0.0019(14) 0.0083(19)
C47A 0.065(3) 0.066(3) 0.056(3) -0.008(2) -0.018(2) 0.017(3)
C48A 0.101(5) 0.077(4) 0.086(4) -0.011(3) -0.032(4) 0.043(4)
C49A 0.074(4) 0.113(6) 0.075(4) -0.007(4) -0.023(3) 0.049(4)
C50A 0.045(3) 0.121(6) 0.067(3) 0.011(4) -0.014(2) 0.018(3)
C51A 0.036(2) 0.090(4) 0.050(2) 0.007(2) -0.0048(18) 0.007(2)
O52A 0.0391(15) 0.068(2) 0.0384(14) 0.0000(13) 0.0056(11) -0.0237(14)
C53A 0.049(3) 0.078(3) 0.051(3) -0.001(2) -0.0006(19) -0.032(3)
C54A 0.0285(17) 0.049(2) 0.0262(16) -0.0033(15) 0.0030(13) 0.0038(16)
C55A 0.045(2) 0.049(2) 0.041(2) -0.0075(18) 0.0042(17) 0.0060(19)
C56A 0.043(2) 0.064(3) 0.0286(18) -0.0085(18) 0.0060(15) -0.007(2)
C57A 0.0331(19) 0.051(2) 0.0326(18) -0.0021(16) -0.0041(14) -0.0002(17)
O60A 0.0392(15) 0.0436(16) 0.0451(15) 0.0045(12) -0.0004(11) 0.0063(12)
C61A 0.045(3) 0.051(3) 0.048(3) 0.005(3) 0.006(2) 0.007(3)
C62A 0.050(3) 0.056(4) 0.069(4) 0.002(3) 0.007(3) 0.008(3)
Sc1B 0.0237(3) 0.0423(4) 0.0312(3) 0.0052(3) -0.0010(2) -0.0015(3)
O1B 0.0282(12) 0.0403(14) 0.0380(13) -0.0017(11) -0.0049(10) 0.0020(11)
C1B 0.0248(16) 0.039(2) 0.0308(16) 0.0036(14) 0.0001(12) -0.0033(15)
C2B 0.0367(19) 0.041(2) 0.0301(17) 0.0000(15) 0.0018(14) -0.0086(16)
C3B 0.0340(19) 0.049(2) 0.0336(18) -0.0055(16) -0.0003(14) -0.0101(18)
C4B 0.0294(18) 0.059(3) 0.0321(18) -0.0022(17) -0.0048(14) -0.0043(18)
C5B 0.0272(17) 0.045(2) 0.0356(18) 0.0012(16) -0.0007(14) 0.0027(16)
C6B 0.0241(16) 0.0382(19) 0.0297(16) 0.0013(14) -0.0016(12) -0.0049(15)
P7B 0.0238(4) 0.0361(5) 0.0308(4) 0.0008(4) -0.0005(3) -0.0003(4)
N8B 0.0266(14) 0.0416(17) 0.0303(14) -0.0014(12) -0.0002(11) 0.0021(13)
C9B 0.039(2) 0.058(3) 0.0315(18) -0.0033(17) -0.0012(15) 0.0100(19)
C10B 0.035(2) 0.074(3) 0.040(2) 0.010(2) 0.0091(16) -0.001(2)
N11B 0.0322(16) 0.053(2) 0.0403(17) 0.0122(15) -0.0004(13) -0.0056(16)
C12B 0.036(2) 0.080(3) 0.035(2) 0.021(2) -0.0025(15) -0.008(2)
C13B 0.038(2) 0.087(3) 0.0252(18) 0.0094(19) -0.0017(15) -0.012(2)
N14B 0.0281(15) 0.063(2) 0.0241(14) 0.0056(14) -0.0009(11) -0.0078(15)
P15B 0.0241(4) 0.0523(6) 0.0250(4) 0.0023(4) -0.0016(3) -0.0019(4)
C16B 0.0257(16) 0.045(2) 0.0282(16) 0.0020(15) 0.0004(12) 0.0004(15)
C17B 0.0355(19) 0.049(2) 0.0308(17) -0.0016(16) -0.0013(14) -0.0072(17)
C18B 0.037(2) 0.042(2) 0.0365(19) 0.0039(16) 0.0026(15) -0.0096(17)
C19B 0.040(2) 0.042(2) 0.0290(17) 0.0052(15) 0.0038(14) -0.0013(17)
C20B 0.0269(16) 0.0355(19) 0.0277(16) 0.0018(14) 0.0007(12) 0.0040(14)
C21B 0.0214(15) 0.0387(19) 0.0308(17) 0.0027(14) 0.0001(12) 0.0041(14)
O21B 0.0305(13) 0.0516(16) 0.0301(12) -0.0027(11) 0.0025(9) -0.0111(12)
C22B 0.045(2) 0.034(2) 0.047(2) -0.0001(17) 0.0003(17) -0.0044(17)
C23B 0.061(3) 0.043(2) 0.059(3) 0.012(2) 0.001(2) -0.005(2)
C24B 0.052(2) 0.042(2) 0.053(2) -0.0039(19) 0.0090(19) 0.008(2)
C25B 0.058(3) 0.040(2) 0.070(3) -0.007(2) -0.007(2) -0.003(2)
O26B 0.0363(15) 0.079(2) 0.0547(18) -0.0090(16) -0.0173(13) 0.0005(16)
C27B 0.061(3) 0.104(5) 0.084(4) 0.002(4) -0.035(3) 0.014(3)
C28B 0.0260(17) 0.041(2) 0.0353(18) -0.0011(15) -0.0032(13) 0.0001(15)
C29B 0.0318(19) 0.042(2) 0.047(2) 0.0040(17) 0.0045(15) 0.0008(17)
C30B 0.033(2) 0.067(3) 0.051(2) 0.005(2) 0.0081(17) 0.005(2)
C31B 0.040(2) 0.064(3) 0.061(3) 0.001(2) 0.0068(19) 0.021(2)
C32B 0.057(3) 0.046(3) 0.059(3) 0.007(2) 0.008(2) 0.020(2)
C33B 0.041(2) 0.043(2) 0.046(2) 0.0052(18) 0.0052(17) 0.0055(18)
C34B 0.0279(17) 0.038(2) 0.0360(18) -0.0004(15) 0.0012(13) 0.0035(15)
C35B 0.0273(17) 0.043(2) 0.044(2) 0.0008(17) -0.0010(14) -0.0019(16)
C36B 0.034(2) 0.045(2) 0.057(2) 0.0004(19) 0.0029(17) -0.0068(18)
C37B 0.040(2) 0.041(2) 0.057(2) 0.0059(19) 0.0123(18) -0.0042(18)
C38B 0.043(2) 0.045(2) 0.039(2) 0.0064(17) 0.0058(16) 0.0034(18)
C39B 0.0295(18) 0.044(2) 0.0390(19) 0.0027(16) 0.0003(14) -0.0002(16)
C40B 0.0276(17) 0.060(3) 0.0321(18) -0.0031(17) 0.0013(13) 0.0014(17)
C41B 0.042(2) 0.064(3) 0.039(2) -0.0031(19) -0.0049(16) 0.005(2)
C42B 0.052(3) 0.056(3) 0.059(3) -0.003(2) -0.006(2) 0.011(2)
C43B 0.051(3) 0.065(3) 0.052(3) -0.015(2) 0.000(2) 0.008(2)
C44B 0.050(2) 0.082(3) 0.033(2) -0.014(2) 0.0043(17) -0.002(2)
C45B 0.036(2) 0.060(3) 0.0351(19) 0.0009(18) 0.0020(15) 0.0014(19)
C46B 0.0355(19) 0.057(3) 0.0281(17) 0.0020(16) -0.0028(14) 0.0015(18)
C47B 0.045(2) 0.065(3) 0.062(3) 0.002(2) -0.014(2) 0.000(2)
C48B 0.075(4) 0.064(3) 0.091(4) 0.007(3) -0.026(3) 0.014(3)
C49B 0.055(3) 0.085(4) 0.078(4) -0.003(3) -0.028(3) 0.023(3)
C50B 0.033(2) 0.090(4) 0.072(3) -0.005(3) -0.017(2) 0.007(2)
C51B 0.033(2) 0.064(3) 0.054(2) 0.000(2) -0.0083(17) 0.003(2)
O52B 0.0588(19) 0.068(2) 0.0411(15) 0.0002(14) 0.0079(13) -0.0311(17)
C53B 0.074(3) 0.090(4) 0.054(3) -0.007(3) 0.005(2) -0.050(3)
C54B 0.0363(19) 0.038(2) 0.0284(17) -0.0022(14) 0.0020(14) 0.0033(16)
C55B 0.056(3) 0.039(2) 0.042(2) -0.0029(17) 0.0017(18) 0.0051(19)
C56B 0.054(2) 0.055(3) 0.0291(18) -0.0023(17) 0.0070(16) 0.001(2)
C57B 0.042(2) 0.059(3) 0.0346(19) -0.0073(18) -0.0064(16) 0.003(2)
O60B 0.0419(15) 0.0490(17) 0.0550(17) 0.0120(14) 0.0006(12) 0.0080(14)
C61B 0.059(5) 0.051(5) 0.048(4) 0.012(4) 0.003(4) 0.009(4)
C62B 0.051(5) 0.075(6) 0.081(6) -0.002(5) 0.016(4) 0.002(5)

loop_
_atom_type_symbol
_atom_type_description
_atom_type_scat_dispersion_real
_atom_type_scat_dispersion_imag
_atom_type_scat_source
C C 0.0181 0.0091 'International Tables Vol C Tables 4.2.6.8 and 6.1.1.4'
H H 0.0000 0.0000 'International Tables Vol C Tables 4.2.6.8 and 6.1.1.4'
N N 0.0311 0.0180 'International Tables Vol C Tables 4.2.6.8 and 6.1.1.4'
O O 0.0492 0.0322 'International Tables Vol C Tables 4.2.6.8 and 6.1.1.4'
P P 0.2955 0.4335 'International Tables Vol C Tables 4.2.6.8 and 6.1.1.4'
Sc Sc 0.3119 1.5331 'International Tables Vol C Tables 4.2.6.8 and 6.1.1.4'

loop_
_geom_angle_atom_site_label_1
_geom_angle_atom_site_label_2
_geom_angle_atom_site_label_3
_geom_angle
O60A Sc1A O21A 103.74(11)
O60A Sc1A O1A 95.19(11)
O21A Sc1A O1A 91.09(10)
O60A Sc1A N8A 149.53(12)
O21A Sc1A N8A 106.41(11)
O1A Sc1A N8A 80.10(10)
O60A Sc1A N14A 98.24(12)
O21A Sc1A N14A 82.15(10)
O1A Sc1A N14A 166.07(12)
N8A Sc1A N14A 90.10(11)
O60A Sc1A N11A 82.81(12)
O21A Sc1A N11A 154.12(11)
O1A Sc1A N11A 113.49(11)
N8A Sc1A N11A 71.93(11)
N14A Sc1A N11A 72.09(11)
C1A O1A Sc1A 147.8(2)
O1A C1A C6A 120.9(3)
O1A C1A C2A 120.9(3)
C6A C1A C2A 118.2(3)
C3A C2A C1A 117.9(3)
C3A C2A C22A 121.3(3)
C1A C2A C22A 120.8(3)
C2A C3A C4A 123.0(3)
C5A C4A O26A 124.4(4)
C5A C4A C3A 119.9(3)
O26A C4A C3A 115.6(3)
C4A C5A C6A 119.6(4)
C1A C6A C5A 121.4(3)
C1A C6A P7A 119.2(3)
C5A C6A P7A 119.4(3)
N8A P7A C6A 113.04(17)
N8A P7A C28A 113.57(16)
C6A P7A C28A 104.77(16)
N8A P7A C34A 112.46(17)
C6A P7A C34A 107.72(16)
C28A P7A C34A 104.59(17)
C9A N8A P7A 124.3(3)
C9A N8A Sc1A 112.8(2)
P7A N8A Sc1A 122.93(16)
N8A C9A C10A 108.1(3)
N11A C10A C9A 110.5(3)
C10A N11A C12A 114.8(3)
C10A N11A Sc1A 113.3(2)
C12A N11A Sc1A 105.9(2)
N11A C12A C13A 109.5(3)
N14A C13A C12A 109.4(3)
C13A N14A P15A 113.0(2)
C13A N14A Sc1A 118.1(2)
P15A N14A Sc1A 128.52(15)
N14A P15A C16A 114.42(16)
N14A P15A C46A 111.29(19)
C16A P15A C46A 105.93(17)
N14A P15A C40A 112.02(17)
C16A P15A C40A 107.17(18)
C46A P15A C40A 105.43(19)
C17A C16A C21A 122.0(3)
C17A C16A P15A 115.8(3)
C21A C16A P15A 121.6(3)
C18A C17A C16A 119.5(3)
O52A C18A C17A 125.3(3)
O52A C18A C19A 115.3(3)
C17A C18A C19A 119.4(3)
C20A C19A C18A 123.2(3)
C19A C20A C21A 118.4(3)
C19A C20A C54A 121.9(3)
C21A C20A C54A 119.6(3)
O21A C21A C16A 121.9(3)
O21A C21A C20A 120.8(3)
C16A C21A C20A 117.4(3)
C21A O21A Sc1A 148.9(2)
C25A C22A C2A 112.6(3)
C25A C22A C23A 106.6(3)
C2A C22A C23A 110.2(3)
C25A C22A C24A 108.4(3)
C2A C22A C24A 108.7(3)
C23A C22A C24A 110.3(3)
C4A O26A C27A 116.1(3)
C33A C28A C29A 119.2(3)
C33A C28A P7A 123.3(3)
C29A C28A P7A 117.5(3)
C30A C29A C28A 119.9(4)
C31A C30A C29A 120.0(4)
C30A C31A C32A 120.2(4)
C31A C32A C33A 120.6(4)
C28A C33A C32A 120.1(4)
C35A C34A C39A 120.0(4)
C35A C34A P7A 118.5(3)
C39A C34A P7A 121.4(3)
C34A C35A C36A 119.6(4)
C37A C36A C35A 120.5(4)
C38A C37A C36A 119.7(4)
C37A C38A C39A 120.6(4)
C38A C39A C34A 119.5(4)
C41A C40A C45A 118.7(4)
C41A C40A P15A 120.0(3)
C45A C40A P15A 120.8(3)
C42A C41A C40A 120.9(4)
C41A C42A C43A 119.5(5)
C44A C43A C42A 120.4(5)
C43A C44A C45A 120.5(4)
C44A C45A C40A 120.0(4)
C47A C46A C51A 119.1(4)
C47A C46A P15A 117.7(3)
C51A C46A P15A 123.0(4)
C46A C47A C48A 120.1(6)
C49A C48A C47A 119.1(7)
C50A C49A C48A 121.7(6)
C49A C50A C51A 119.6(6)
C50A C51A C46A 120.3(6)
C18A O52A C53A 117.3(3)
C57A C54A C55A 109.8(3)
C57A C54A C20A 111.0(3)
C55A C54A C20A 109.6(3)
C57A C54A C56A 108.1(3)
C55A C54A C56A 106.8(3)
C20A C54A C56A 111.4(3)
C61' O60A Sc1A 139.9(7)
C61A O60A Sc1A 132.3(3)
O60A C61A C62A 111.6(5)
O60A C61' C62' 111.1(13)
O60B Sc1B O21B 104.36(12)
O60B Sc1B O1B 94.80(12)
O21B Sc1B O1B 93.24(10)
O60B Sc1B N8B 150.60(12)
O21B Sc1B N8B 104.89(12)
O1B Sc1B N8B 80.59(10)
O60B Sc1B N14B 98.71(13)
O21B Sc1B N14B 82.13(10)
O1B Sc1B N14B 166.42(12)
N8B Sc1B N14B 88.23(12)
O60B Sc1B N11B 82.19(13)
O21B Sc1B N11B 154.42(12)
O1B Sc1B N11B 111.06(11)
N8B Sc1B N11B 72.71(12)
N14B Sc1B N11B 72.39(11)
C1B O1B Sc1B 147.5(2)
O1B C1B C6B 120.9(3)
O1B C1B C2B 120.9(3)
C6B C1B C2B 118.3(3)
C3B C2B C1B 117.8(4)
C3B C2B C22B 121.4(4)
C1B C2B C22B 120.8(3)
C2B C3B C4B 123.0(4)
C5B C4B O26B 124.4(4)
C5B C4B C3B 120.2(3)
O26B C4B C3B 115.5(4)
C4B C5B C6B 119.0(4)
C1B C6B C5B 121.7(3)
C1B C6B P7B 118.8(3)
C5B C6B P7B 119.5(3)
N8B P7B C6B 113.32(17)
N8B P7B C34B 111.74(16)
C6B P7B C34B 107.73(16)
N8B P7B C28B 113.50(16)
C6B P7B C28B 105.12(17)
C34B P7B C28B 104.80(17)
C9B N8B P7B 124.2(3)
C9B N8B Sc1B 112.5(2)
P7B N8B Sc1B 122.69(16)
N8B C9B C10B 109.0(4)
N11B C10B C9B 110.6(3)
C10B N11B C12B 114.1(4)
C10B N11B Sc1B 113.3(2)
C12B N11B Sc1B 106.0(2)
N11B C12B C13B 110.1(3)
N14B C13B C12B 108.8(3)
C13B N14B P15B 112.9(3)
C13B N14B Sc1B 118.1(2)
P15B N14B Sc1B 128.54(16)
N14B P15B C16B 113.81(16)
N14B P15B C46B 111.83(19)
C16B P15B C46B 105.94(17)
N14B P15B C40B 111.99(18)
C16B P15B C40B 107.82(19)
C46B P15B C40B 104.87(18)
C17B C16B C21B 122.2(3)
C17B C16B P15B 115.2(3)
C21B C16B P15B 122.0(3)
C18B C17B C16B 119.1(3)
O52B C18B C17B 125.4(4)
O52B C18B C19B 115.3(3)
C17B C18B C19B 119.3(3)
C20B C19B C18B 123.4(3)
C19B C20B C21B 118.1(3)
C19B C20B C54B 121.4(3)
C21B C20B C54B 120.5(3)
O21B C21B C16B 121.8(3)
O21B C21B C20B 120.2(3)
C16B C21B C20B 117.9(3)
C21B O21B Sc1B 148.2(2)
C23B C22B C24B 110.4(4)
C23B C22B C2B 109.1(3)
C24B C22B C2B 109.8(3)
C23B C22B C25B 107.3(4)
C24B C22B C25B 107.9(4)
C2B C22B C25B 112.4(3)
C4B O26B C27B 115.7(4)
C33B C28B C29B 119.1(4)
C33B C28B P7B 122.8(3)
C29B C28B P7B 118.1(3)
C30B C29B C28B 120.9(4)
C31B C30B C29B 119.5(4)
C32B C31B C30B 119.7(4)
C31B C32B C33B 121.0(4)
C28B C33B C32B 119.7(4)
C35B C34B C39B 119.5(3)
C35B C34B P7B 118.7(3)
C39B C34B P7B 121.6(3)
C36B C35B C34B 119.9(4)
C37B C36B C35B 120.5(4)
C36B C37B C38B 120.0(4)
C39B C38B C37B 119.9(4)
C38B C39B C34B 120.2(4)
C45B C40B C41B 118.7(4)
C45B C40B P15B 120.3(3)
C41B C40B P15B 120.7(3)
C42B C41B C40B 120.9(4)
C41B C42B C43B 119.5(5)
C42B C43B C44B 120.1(4)
C45B C44B C43B 120.3(4)
C44B C45B C40B 120.5(4)
C47B C46B C51B 119.3(4)
C47B C46B P15B 117.5(3)
C51B C46B P15B 123.0(4)
C46B C47B C48B 120.1(5)
C49B C48B C47B 119.6(6)
C50B C49B C48B 120.6(5)
C49B C50B C51B 120.1(5)
C50B C51B C46B 120.3(5)
C18B O52B C53B 116.4(3)
C57B C54B C20B 112.0(3)
C57B C54B C55B 109.0(3)
C20B C54B C55B 108.8(3)
C57B C54B C56B 106.9(3)
C20B C54B C56B 112.2(3)
C55B C54B C56B 107.7(3)
C61" O60B Sc1B 139.2(5)
C61B O60B Sc1B 132.8(4)
O60B C61B C62B 111.9(7)
O60B C61" C62" 109.4(9)

loop_
_geom_bond_atom_site_label_1
_geom_bond_atom_site_label_2
_geom_bond_distance
Sc1A O60A 1.985(3)
Sc1A O21A 2.001(2)
Sc1A O1A 2.052(2)
Sc1A N8A 2.267(3)
Sc1A N14A 2.271(3)
Sc1A N11A 2.397(3)
O1A C1A 1.315(4)
C1A C6A 1.410(5)
C1A C2A 1.437(5)
C2A C3A 1.387(5)
C2A C22A 1.533(5)
C3A C4A 1.392(6)
C4A C5A 1.361(5)
C4A O26A 1.391(4)
C5A C6A 1.413(5)
C6A P7A 1.787(4)
P7A N8A 1.584(3)
P7A C28A 1.816(4)
P7A C34A 1.820(4)
N8A C9A 1.467(4)
C9A C10A 1.517(6)
C10A N11A 1.477(5)
N11A C12A 1.480(5)
C12A C13A 1.521(6)
C13A N14A 1.478(4)
N14A P15A 1.596(3)
P15A C16A 1.791(3)
P15A C46A 1.810(4)
P15A C40A 1.820(4)
C16A C17A 1.400(5)
C16A C21A 1.417(5)
C17A C18A 1.373(5)
C18A O52A 1.373(4)
C18A C19A 1.403(5)
C19A C20A 1.368(5)
C20A C21A 1.446(4)
C20A C54A 1.536(5)
C21A O21A 1.298(4)
C22A C25A 1.528(5)
C22A C23A 1.533(5)
C22A C24A 1.540(5)
O26A C27A 1.414(6)
C28A C33A 1.374(6)
C28A C29A 1.403(5)
C29A C30A 1.387(6)
C30A C31A 1.371(7)
C31A C32A 1.371(6)
C32A C33A 1.386(6)
C34A C35A 1.380(5)
C34A C39A 1.389(5)
C35A C36A 1.391(6)
C36A C37A 1.376(7)
C37A C38A 1.373(6)
C38A C39A 1.388(6)
C40A C41A 1.390(6)
C40A C45A 1.400(5)
C41A C42A 1.382(6)
C42A C43A 1.382(6)
C43A C44A 1.373(7)
C44A C45A 1.380(6)
C46A C47A 1.372(7)
C46A C51A 1.396(6)
C47A C48A 1.395(7)
C48A C49A 1.366(10)
C49A C50A 1.355(10)
C50A C51A 1.374(7)
O52A C53A 1.418(5)
C54A C57A 1.529(5)
C54A C55A 1.535(6)
C54A C56A 1.538(5)
O60A C61' 1.401(12)
O60A C61A 1.409(6)
C61A C62A 1.521(8)
C61' C62' 1.531(17)
Sc1B O60B 1.979(3)
Sc1B O21B 1.995(2)
Sc1B O1B 2.054(3)
Sc1B N8B 2.265(3)
Sc1B N14B 2.269(3)
Sc1B N11B 2.378(3)
O1B C1B 1.319(4)
C1B C6B 1.406(5)
C1B C2B 1.441(5)
C2B C3B 1.382(5)
C2B C22B 1.534(6)
C3B C4B 1.394(6)
C4B C5B 1.363(6)
C4B O26B 1.385(4)
C5B C6B 1.415(5)
C6B P7B 1.795(4)
P7B N8B 1.587(3)
P7B C34B 1.813(4)
P7B C28B 1.815(4)
N8B C9B 1.462(4)
C9B C10B 1.518(6)
C10B N11B 1.472(6)
N11B C12B 1.482(5)
C12B C13B 1.521(6)
C13B N14B 1.483(4)
N14B P15B 1.597(3)
P15B C16B 1.785(3)
P15B C46B 1.823(4)
P15B C40B 1.824(4)
C16B C17B 1.405(5)
C16B C21B 1.409(5)
C17B C18B 1.378(5)
C18B O52B 1.376(5)
C18B C19B 1.405(5)
C19B C20B 1.373(5)
C20B C21B 1.441(5)
C20B C54B 1.530(5)
C21B O21B 1.304(4)
C22B C23B 1.531(6)
C22B C24B 1.533(6)
C22B C25B 1.534(6)
O26B C27B 1.403(7)
C28B C33B 1.377(6)
C28B C29B 1.395(5)
C29B C30B 1.384(6)
C30B C31B 1.381(7)
C31B C32B 1.377(7)
C32B C33B 1.390(6)
C34B C35B 1.387(5)
C34B C39B 1.396(5)
C35B C36B 1.383(6)
C36B C37B 1.382(6)
C37B C38B 1.385(6)
C38B C39B 1.383(5)
C40B C45B 1.397(5)
C40B C41B 1.405(6)
C41B C42B 1.389(7)
C42B C43B 1.390(6)
C43B C44B 1.396(7)
C44B C45B 1.381(7)
C46B C47B 1.377(7)
C46B C51B 1.390(6)
C47B C48B 1.393(7)
C48B C49B 1.373(8)
C49B C50B 1.369(9)
C50B C51B 1.376(6)
O52B C53B 1.412(6)
C54B C57B 1.526(5)
C54B C55B 1.537(6)
C54B C56B 1.538(5)
O60B C61" 1.433(10)
O60B C61B 1.433(8)
C61B C62B 1.514(11)
C61" C62" 1.525(14)
